data_7056689
loop_
_publ_author_name
'Phonsri, Wasinee'
'Harding, Phimphaka'
'Murray, Keith S.'
'Moubaraki, Boujemaa'
'Harding, David J.'

_publ_section_title
;
 Spin crossover in mixed ligand iron(III) complexes
;
_journal_name_full 'New J. Chem.'
_journal_paper_doi 10.1039/C7NJ03676K
_journal_year 2017
_chemical_formula_moiety 'C32 H20 Br Cl Fe N4 O2, C24 H20 B, 2(C H2 Cl2)'
_chemical_formula_sum 'C58 H44 B Br Cl5 Fe N4 O2'
_chemical_formula_weight 1152.79
_chemical_name_systematic
; 
 ? 
;
_space_group_IT_number 2
_symmetry_cell_setting triclinic
_symmetry_space_group_name_Hall '-P 1'
_symmetry_space_group_name_H-M 'P -1'
_atom_sites_solution_hydrogens geom
_atom_sites_solution_primary direct
_atom_sites_solution_secondary difmap
_audit_creation_method SHELXL-97
_audit_update_record
;
2017-01-11 deposited with the CCDC.
2017-10-18 downloaded from the CCDC.
;
_cell_angle_alpha 112.954(2)
_cell_angle_beta 96.785(2)
_cell_angle_gamma 110.518(2)
_cell_formula_units_Z 2
_cell_length_a 13.6206(5)
_cell_length_b 13.6929(5)
_cell_length_c 16.2779(6)
_cell_measurement_reflns_used 3521
_cell_measurement_temperature 123(2)
_cell_measurement_theta_max 23.23
_cell_measurement_theta_min 2.49
_cell_volume 2501.27(18)
_computing_cell_refinement 'Bruker Apex2 V2.0'
_computing_data_collection 'Bruker Apex2 V2.0'
_computing_data_reduction 'Bruker Apex2 V2.0'
_computing_molecular_graphics X-SEED
_computing_publication_material 'XCIF V6.12 (BrukerAXS, 2001).'
_computing_structure_refinement 'SHELXL-97 (Sheldrick, 1997)'
_computing_structure_solution 'SHELXS-97 (Sheldrick, 1990)'
_diffrn_ambient_temperature 123(2)
_diffrn_measured_fraction_theta_full 0.986
_diffrn_measured_fraction_theta_max 0.983
_diffrn_measurement_device_type 'APEX X8'
_diffrn_measurement_method 'scans in phi and omega'
_diffrn_radiation_monochromator graphite
_diffrn_radiation_source 'fine-focus sealed tube'
_diffrn_radiation_type MoK\a
_diffrn_radiation_wavelength 0.71073
_diffrn_reflns_av_R_equivalents 0.0399
_diffrn_reflns_av_sigmaI/netI 0.0946
_diffrn_reflns_limit_h_max 17
_diffrn_reflns_limit_h_min -17
_diffrn_reflns_limit_k_max 17
_diffrn_reflns_limit_k_min -15
_diffrn_reflns_limit_l_max 20
_diffrn_reflns_limit_l_min -21
_diffrn_reflns_number 21299
_diffrn_reflns_theta_full 27.50
_diffrn_reflns_theta_max 27.55
_diffrn_reflns_theta_min 2.62
_diffrn_standards_decay_% 0
_diffrn_standards_interval_count 0
_diffrn_standards_interval_time 0
_diffrn_standards_number 0
_exptl_absorpt_coefficient_mu 1.417
_exptl_absorpt_correction_T_max 0.8372
_exptl_absorpt_correction_T_min 0.6368
_exptl_absorpt_correction_type multi-scan
_exptl_absorpt_process_details SADABS
_exptl_crystal_colour 'Dark red'
_exptl_crystal_density_diffrn 1.531
_exptl_crystal_density_method 'not measured'
_exptl_crystal_description Block
_exptl_crystal_F_000 1174
_exptl_crystal_size_max 0.35
_exptl_crystal_size_mid 0.15
_exptl_crystal_size_min 0.13
_refine_diff_density_max 0.420
_refine_diff_density_min -0.716
_refine_diff_density_rms 0.088
_refine_ls_extinction_method none
_refine_ls_goodness_of_fit_ref 1.025
_refine_ls_hydrogen_treatment mixed
_refine_ls_matrix_type full
_refine_ls_number_parameters 667
_refine_ls_number_reflns 11362
_refine_ls_number_restraints 0
_refine_ls_restrained_S_all 1.025
_refine_ls_R_factor_all 0.1152
_refine_ls_R_factor_gt 0.0548
_refine_ls_shift/su_max 0.001
_refine_ls_shift/su_mean 0.000
_refine_ls_structure_factor_coef Fsqd
_refine_ls_weighting_details 'calc w=1/[\s^2^(Fo^2^)+(0.0515P)^2^+0.6806P] where P=(Fo^2^+2Fc^2^)/3'
_refine_ls_weighting_scheme calc
_refine_ls_wR_factor_gt 0.1110
_refine_ls_wR_factor_ref 0.1331
_reflns_number_gt 6771
_reflns_number_total 11362
_reflns_threshold_expression >2sigma(I)
_cod_data_source_file c7nj03676k2.cif
_cod_data_source_block wp127
_cod_depositor_comments
;
The following automatic conversions were performed:

'_symmetry_cell_setting' value 'Triclinic' changed to 'triclinic'
according to
/home/data/users/saulius/crontab/automatic-downloads/rss-feeds/RSC/lib/dictionaries/cif_core.dic
dictionary named 'cif_core.dic' version 2.4.2 from 2011-04-26.

Automatic conversion script
Id: cif_fix_values 4973 2017-02-22 13:04:09Z antanas 
;
_cod_original_cell_volume 2501.27(16)
_cod_original_sg_symbol_H-M P-1
_cod_database_code 7056689

loop_
_symmetry_equiv_pos_as_xyz
'x, y, z'
'-x, -y, -z'

loop_
_atom_site_label
_atom_site_type_symbol
_atom_site_fract_x
_atom_site_fract_y
_atom_site_fract_z
_atom_site_U_iso_or_equiv
_atom_site_adp_type
_atom_site_occupancy
_atom_site_symmetry_multiplicity
_atom_site_calc_flag
_atom_site_refinement_flags
_atom_site_disorder_assembly
_atom_site_disorder_group
Fe1 Fe 0.54335(4) 0.83197(4) 0.12029(4) 0.02041(13) Uani 1 1 d . . .
N3 N 0.5336(2) 0.6868(2) 0.13291(19) 0.0173(6) Uani 1 1 d . . .
O2 O 0.6205(2) 0.8006(2) 0.03172(17) 0.0293(6) Uani 1 1 d . . .
N4 N 0.4736(2) 0.8490(2) 0.22887(19) 0.0189(6) Uani 1 1 d . . .
O1 O 0.4016(2) 0.7502(2) 0.03417(18) 0.0347(7) Uani 1 1 d . . .
N1 N 0.5506(2) 0.9878(2) 0.12973(19) 0.0219(7) Uani 1 1 d . . .
C32 C 0.4361(3) 0.7488(3) 0.2390(2) 0.0183(7) Uani 1 1 d . . .
C27 C 0.3346(3) 0.6286(3) 0.3043(2) 0.0228(8) Uani 1 1 d . . .
H27 H 0.2915 0.6180 0.3446 0.027 Uiso 1 1 calc R . .
N2 N 0.6948(2) 0.9472(2) 0.2179(2) 0.0233(7) Uani 1 1 d . . .
C16 C 0.7272(3) 1.0607(3) 0.2334(2) 0.0235(8) Uani 1 1 d . . .
C22 C 0.6625(3) 0.6514(3) 0.0486(2) 0.0230(8) Uani 1 1 d . . .
C26 C 0.3597(3) 0.5405(3) 0.2515(3) 0.0240(8) Uani 1 1 d . . .
H26 H 0.3321 0.4680 0.2540 0.029 Uiso 1 1 calc R . .
C13 C 0.9036(3) 1.1175(4) 0.3329(3) 0.0348(10) Uani 1 1 d . . .
H13 H 0.9754 1.1747 0.3721 0.042 Uiso 1 1 calc R . .
C25 C 0.4256(3) 0.5557(3) 0.1936(2) 0.0222(8) Uani 1 1 d . . .
H25 H 0.4436 0.4941 0.1584 0.027 Uiso 1 1 calc R . .
C17 C 0.6785(3) 0.7393(3) 0.0185(2) 0.0261(9) Uani 1 1 d . . .
C29 C 0.3529(3) 0.8322(3) 0.3526(3) 0.0285(9) Uani 1 1 d . . .
H29 H 0.3107 0.8270 0.3944 0.034 Uiso 1 1 calc R . .
C24 C 0.4645(3) 0.6584(3) 0.1872(2) 0.0180(7) Uani 1 1 d . . .
C9 C 0.6802(3) 1.1999(3) 0.2033(2) 0.0274(9) Uani 1 1 d . . .
H9 H 0.6296 1.2178 0.1735 0.033 Uiso 1 1 calc R . .
C28 C 0.3728(3) 0.7354(3) 0.2991(2) 0.0222(8) Uani 1 1 d . . .
C23 C 0.5881(3) 0.6276(3) 0.1006(2) 0.0224(8) Uani 1 1 d . . .
H23 H 0.5778 0.5626 0.1124 0.027 Uiso 1 1 calc R . .
C6 C 0.3623(3) 0.9090(3) 0.0364(2) 0.0250(8) Uani 1 1 d . . .
C8 C 0.6523(3) 1.0871(3) 0.1883(2) 0.0230(8) Uani 1 1 d . . .
C31 C 0.4531(3) 0.9369(3) 0.2805(2) 0.0248(8) Uani 1 1 d . . .
H31 H 0.4801 1.0067 0.2740 0.030 Uiso 1 1 calc R . .
C10 C 0.7836(3) 1.2892(3) 0.2627(3) 0.0326(9) Uani 1 1 d . . .
H10 H 0.8025 1.3676 0.2731 0.039 Uiso 1 1 calc R . .
C5 C 0.2837(3) 0.9425(4) 0.0063(3) 0.0300(9) Uani 1 1 d . A .
H5 H 0.3043 1.0225 0.0208 0.036 Uiso 1 1 calc R . .
C4 C 0.1789(3) 0.8612(4) -0.0430(3) 0.0351(10) Uani 1 1 d . . .
C18 C 0.7583(3) 0.7594(4) -0.0271(3) 0.0326(10) Uani 1 1 d . . .
H18 H 0.7714 0.8189 -0.0462 0.039 Uiso 1 1 calc R . .
C11 C 0.8578(3) 1.2651(3) 0.3058(3) 0.0345(10) Uani 1 1 d . . .
H11 H 0.9277 1.3266 0.3455 0.041 Uiso 1 1 calc R . .
C30 C 0.3938(3) 0.9327(3) 0.3445(3) 0.0287(9) Uani 1 1 d . . .
H30 H 0.3824 0.9988 0.3816 0.034 Uiso 1 1 calc R . .
C58 C 0.6059(4) 1.2903(4) 0.4257(3) 0.0427(11) Uani 1 1 d . . .
H58A H 0.6554 1.3756 0.4587 0.051 Uiso 1 1 calc R . .
H58B H 0.5808 1.2672 0.3584 0.051 Uiso 1 1 calc R . .
C2 C 0.2240(3) 0.7081(4) -0.0397(3) 0.0360(10) Uani 1 1 d . . .
H2 H 0.2023 0.6273 -0.0566 0.043 Uiso 1 1 calc R A .
C19 C 0.8181(3) 0.6954(4) -0.0448(3) 0.0391(11) Uani 1 1 d . B .
H19 H 0.8722 0.7110 -0.0757 0.047 Uiso 1 1 calc R . .
C3 C 0.1481(3) 0.7428(4) -0.0669(3) 0.0411(11) Uani 1 1 d . A .
H3 H 0.0746 0.6862 -0.1018 0.049 Uiso 1 1 calc R . .
C12 C 0.8310(3) 1.1504(3) 0.2918(3) 0.0291(9) Uani 1 1 d . . .
C1 C 0.3325(3) 0.7892(3) 0.0121(2) 0.0280(9) Uani 1 1 d . A .
C21 C 0.7236(3) 0.5856(3) 0.0273(3) 0.0311(9) Uani 1 1 d . B .
H21 H 0.7114 0.5247 0.0447 0.037 Uiso 1 1 calc R . .
C7 C 0.4688(3) 1.0006(3) 0.0920(2) 0.0252(8) Uani 1 1 d . . .
H7 H 0.4816 1.0779 0.1026 0.030 Uiso 1 1 calc R . .
C14 C 0.8697(3) 1.0042(4) 0.3158(3) 0.0346(10) Uani 1 1 d . . .
H14 H 0.9177 0.9813 0.3429 0.042 Uiso 1 1 calc R . .
C20 C 0.8000(3) 0.6081(4) -0.0180(3) 0.0355(10) Uani 1 1 d . . .
C15 C 0.7645(3) 0.9214(3) 0.2586(2) 0.0301(9) Uani 1 1 d . . .
H15 H 0.7417 0.8426 0.2484 0.036 Uiso 1 1 calc R . .
C39 C 0.8834(3) 0.6675(3) 0.3586(2) 0.0209(8) Uani 1 1 d . . .
C56 C 0.6773(3) 0.7891(3) 0.4108(2) 0.0238(8) Uani 1 1 d . . .
H56 H 0.6125 0.7193 0.3711 0.029 Uiso 1 1 calc R . .
C47 C 0.5549(3) 0.3712(3) 0.1861(3) 0.0342(10) Uani 1 1 d . . .
H47 H 0.5457 0.3274 0.1217 0.041 Uiso 1 1 calc R . .
C53 C 0.8625(3) 0.9947(3) 0.5270(3) 0.0260(8) Uani 1 1 d . . .
H53 H 0.9265 1.0647 0.5681 0.031 Uiso 1 1 calc R . .
C52 C 0.8642(3) 0.8863(3) 0.4978(2) 0.0242(8) Uani 1 1 d . . .
H52 H 0.9313 0.8841 0.5185 0.029 Uiso 1 1 calc R . .
C35 C 0.8631(3) 0.5296(3) 0.5754(3) 0.0316(9) Uani 1 1 d . . .
H35 H 0.8837 0.4683 0.5697 0.038 Uiso 1 1 calc R . .
C44 C 0.8744(3) 0.6916(3) 0.2827(3) 0.0279(9) Uani 1 1 d . . .
H44 H 0.8124 0.7033 0.2639 0.033 Uiso 1 1 calc R . .
C51 C 0.7723(3) 0.7792(3) 0.4394(2) 0.0215(8) Uani 1 1 d . . .
C45 C 0.6708(3) 0.5399(3) 0.3376(2) 0.0214(8) Uani 1 1 d . . .
C33 C 0.8134(3) 0.6387(3) 0.5020(2) 0.0224(8) Uani 1 1 d . . .
C34 C 0.8429(3) 0.5494(3) 0.4994(3) 0.0286(9) Uani 1 1 d . . .
H34 H 0.8494 0.4998 0.4423 0.034 Uiso 1 1 calc R . .
C55 C 0.6739(3) 0.8977(3) 0.4382(3) 0.0277(9) Uani 1 1 d . . .
H55 H 0.6075 0.9009 0.4174 0.033 Uiso 1 1 calc R . .
C49 C 0.4855(3) 0.4021(3) 0.3178(3) 0.0334(10) Uani 1 1 d . . .
H49 H 0.4290 0.3790 0.3448 0.040 Uiso 1 1 calc R . .
C46 C 0.6527(3) 0.4705(3) 0.2424(3) 0.0281(9) Uani 1 1 d . . .
H46 H 0.7094 0.4921 0.2153 0.034 Uiso 1 1 calc R . .
C54 C 0.7668(3) 1.0000(3) 0.4956(3) 0.0258(9) Uani 1 1 d . . .
H54 H 0.7650 1.0741 0.5135 0.031 Uiso 1 1 calc R . .
C50 C 0.5833(3) 0.5022(3) 0.3723(3) 0.0261(9) Uani 1 1 d . . .
H50 H 0.5911 0.5473 0.4363 0.031 Uiso 1 1 calc R . .
C38 C 0.8022(3) 0.7040(3) 0.5881(3) 0.0268(9) Uani 1 1 d . . .
H38 H 0.7798 0.7641 0.5941 0.032 Uiso 1 1 calc R . .
C36 C 0.8536(3) 0.5981(3) 0.6589(3) 0.0325(10) Uani 1 1 d . . .
H36 H 0.8683 0.5856 0.7115 0.039 Uiso 1 1 calc R . .
B1 B 0.7855(3) 0.6563(3) 0.4094(3) 0.0229(9) Uani 1 1 d . . .
C48 C 0.4711(3) 0.3359(3) 0.2233(3) 0.0369(11) Uani 1 1 d . . .
H48 H 0.4046 0.2676 0.1850 0.044 Uiso 1 1 calc R . .
C42 C 1.0439(3) 0.6870(3) 0.2607(3) 0.0359(10) Uani 1 1 d . . .
H42 H 1.0967 0.6917 0.2274 0.043 Uiso 1 1 calc R . .
C40 C 0.9804(3) 0.6589(3) 0.3849(3) 0.0274(9) Uani 1 1 d . . .
H40 H 0.9934 0.6465 0.4378 0.033 Uiso 1 1 calc R . .
C43 C 0.9508(3) 0.6994(3) 0.2337(3) 0.0340(10) Uani 1 1 d . . .
H43 H 0.9392 0.7134 0.1814 0.041 Uiso 1 1 calc R . .
C37 C 0.8222(3) 0.6855(4) 0.6652(3) 0.0352(10) Uani 1 1 d . . .
H37 H 0.8142 0.7331 0.7223 0.042 Uiso 1 1 calc R . .
C41 C 1.0580(3) 0.6674(3) 0.3375(3) 0.0342(10) Uani 1 1 d . . .
H41 H 1.1219 0.6598 0.3578 0.041 Uiso 1 1 calc R . .
Cl5 Cl 0.67917(9) 1.21202(9) 0.44034(7) 0.0380(3) Uani 1 1 d . . .
Cl6 Cl 0.49339(9) 1.26453(10) 0.46776(8) 0.0467(3) Uani 1 1 d . . .
Br1 Br 0.0747(4) 0.9129(3) -0.0820(3) 0.0336(5) Uani 0.50 1 d P A 2
Br2 Br 0.8820(3) 0.5168(3) -0.0418(2) 0.0412(5) Uani 0.50 1 d P B 2
Cl2 Cl 0.8759(7) 0.5350(7) -0.0580(6) 0.0304(9) Uani 0.50 1 d P B 1
Cl1 Cl 0.0794(8) 0.8831(7) -0.0891(7) 0.0269(11) Uani 0.50 1 d P A 1
Cl3 Cl 1.04471(12) 0.93650(14) 0.15478(11) 0.0760(4) Uani 1 1 d . . .
Cl4 Cl 1.28003(11) 1.07890(10) 0.24082(9) 0.0559(3) Uani 1 1 d . . .
C57 C 1.1652(5) 0.9627(6) 0.2272(5) 0.115(3) Uani 1 1 d . . .
H57A H 1.1555 0.9769 0.2895 0.138 Uiso 1 1 calc R . .
H57B H 1.1774 0.8909 0.2018 0.138 Uiso 1 1 calc R . .

loop_
_atom_site_aniso_label
_atom_site_aniso_U_11
_atom_site_aniso_U_22
_atom_site_aniso_U_33
_atom_site_aniso_U_23
_atom_site_aniso_U_13
_atom_site_aniso_U_12
Fe1 0.0141(3) 0.0170(3) 0.0268(3) 0.0091(2) 0.0029(2) 0.0055(2)
N3 0.0135(15) 0.0168(14) 0.0158(15) 0.0049(12) 0.0010(12) 0.0047(13)
O2 0.0188(14) 0.0438(16) 0.0249(15) 0.0216(13) 0.0034(12) 0.0077(13)
N4 0.0175(16) 0.0164(14) 0.0180(16) 0.0060(13) 0.0011(13) 0.0058(13)
O1 0.0162(14) 0.0273(14) 0.0340(16) -0.0038(12) 0.0013(12) 0.0035(12)
N1 0.0171(16) 0.0240(16) 0.0171(16) 0.0069(13) 0.0035(13) 0.0044(14)
C32 0.0140(18) 0.0210(18) 0.0155(18) 0.0070(15) -0.0004(15) 0.0063(15)
C27 0.019(2) 0.0280(19) 0.026(2) 0.0159(17) 0.0091(17) 0.0096(17)
N2 0.0166(16) 0.0280(16) 0.0176(16) 0.0040(14) -0.0005(13) 0.0106(14)
C16 0.0166(19) 0.0267(19) 0.0157(19) 0.0013(16) 0.0046(16) 0.0068(17)
C22 0.0159(19) 0.0245(19) 0.0154(19) 0.0039(16) 0.0015(15) 0.0018(16)
C26 0.020(2) 0.0236(19) 0.028(2) 0.0140(17) 0.0062(17) 0.0062(17)
C13 0.019(2) 0.050(3) 0.018(2) 0.006(2) 0.0011(17) 0.010(2)
C25 0.021(2) 0.0231(18) 0.021(2) 0.0098(16) 0.0049(16) 0.0092(16)
C17 0.0131(19) 0.034(2) 0.0155(19) 0.0075(17) -0.0018(15) 0.0004(17)
C29 0.032(2) 0.034(2) 0.026(2) 0.0152(19) 0.0152(18) 0.0183(19)
C24 0.0135(18) 0.0180(17) 0.0153(18) 0.0050(15) -0.0018(14) 0.0040(15)
C9 0.023(2) 0.027(2) 0.021(2) 0.0062(17) 0.0037(17) 0.0047(18)
C28 0.0184(19) 0.0256(19) 0.021(2) 0.0104(17) 0.0063(16) 0.0081(16)
C23 0.0181(19) 0.0180(17) 0.023(2) 0.0079(16) 0.0023(16) 0.0026(16)
C6 0.0156(19) 0.032(2) 0.0180(19) 0.0089(17) 0.0041(16) 0.0046(17)
C8 0.0171(19) 0.0251(19) 0.0156(19) 0.0038(16) 0.0049(15) 0.0036(16)
C31 0.026(2) 0.0251(19) 0.026(2) 0.0125(17) 0.0069(17) 0.0127(18)
C10 0.028(2) 0.029(2) 0.026(2) 0.0065(18) 0.0072(19) 0.0031(19)
C5 0.024(2) 0.046(2) 0.022(2) 0.019(2) 0.0104(18) 0.013(2)
C4 0.020(2) 0.057(3) 0.026(2) 0.022(2) 0.0053(18) 0.012(2)
C18 0.019(2) 0.041(2) 0.023(2) 0.0128(19) 0.0028(17) 0.0009(19)
C11 0.020(2) 0.035(2) 0.028(2) 0.0059(19) 0.0056(18) -0.0005(19)
C30 0.034(2) 0.028(2) 0.029(2) 0.0124(18) 0.0156(19) 0.0170(19)
C58 0.036(3) 0.052(3) 0.060(3) 0.037(3) 0.021(2) 0.026(2)
C2 0.019(2) 0.040(2) 0.033(2) 0.011(2) 0.0068(19) 0.0026(19)
C19 0.015(2) 0.054(3) 0.026(2) 0.008(2) 0.0081(18) 0.002(2)
C3 0.014(2) 0.058(3) 0.031(2) 0.017(2) 0.0008(18) 0.000(2)
C12 0.019(2) 0.035(2) 0.018(2) 0.0042(18) 0.0062(17) 0.0046(18)
C1 0.0148(19) 0.035(2) 0.019(2) 0.0047(18) 0.0045(16) 0.0034(18)
C21 0.024(2) 0.029(2) 0.029(2) 0.0058(18) 0.0069(18) 0.0084(18)
C7 0.022(2) 0.031(2) 0.023(2) 0.0149(18) 0.0091(17) 0.0075(18)
C14 0.026(2) 0.049(3) 0.024(2) 0.009(2) 0.0026(18) 0.021(2)
C20 0.019(2) 0.043(2) 0.029(2) 0.006(2) 0.0090(18) 0.010(2)
C15 0.022(2) 0.038(2) 0.021(2) 0.0066(18) -0.0005(17) 0.0124(19)
C39 0.021(2) 0.0157(17) 0.0192(19) 0.0045(15) -0.0002(16) 0.0061(16)
C56 0.018(2) 0.0252(19) 0.022(2) 0.0088(17) 0.0022(16) 0.0071(17)
C47 0.036(3) 0.023(2) 0.031(2) 0.0050(18) -0.007(2) 0.014(2)
C53 0.022(2) 0.0218(19) 0.025(2) 0.0085(17) 0.0024(17) 0.0038(17)
C52 0.0141(19) 0.0217(18) 0.029(2) 0.0099(17) 0.0019(16) 0.0030(16)
C35 0.023(2) 0.027(2) 0.038(3) 0.021(2) -0.0024(18) 0.0015(18)
C44 0.027(2) 0.030(2) 0.026(2) 0.0129(18) 0.0043(18) 0.0128(18)
C51 0.020(2) 0.0252(18) 0.0184(19) 0.0109(16) 0.0056(16) 0.0077(16)
C45 0.020(2) 0.0193(17) 0.022(2) 0.0079(16) -0.0008(16) 0.0100(16)
C33 0.0124(18) 0.0181(17) 0.025(2) 0.0086(16) -0.0026(16) -0.0012(15)
C34 0.026(2) 0.0210(19) 0.028(2) 0.0086(17) -0.0003(18) 0.0038(17)
C55 0.021(2) 0.033(2) 0.028(2) 0.0124(18) 0.0058(17) 0.0124(18)
C49 0.019(2) 0.032(2) 0.049(3) 0.026(2) -0.0013(19) 0.0061(18)
C46 0.024(2) 0.0250(19) 0.028(2) 0.0095(18) -0.0033(17) 0.0094(18)
C54 0.031(2) 0.0203(18) 0.025(2) 0.0074(17) 0.0132(18) 0.0124(18)
C50 0.021(2) 0.0226(19) 0.028(2) 0.0104(17) -0.0004(17) 0.0053(17)
C38 0.019(2) 0.029(2) 0.030(2) 0.0149(19) 0.0056(17) 0.0067(17)
C36 0.022(2) 0.041(2) 0.033(2) 0.028(2) 0.0030(18) 0.0017(19)
B1 0.020(2) 0.019(2) 0.022(2) 0.0076(18) -0.0011(18) 0.0059(18)
C48 0.031(2) 0.019(2) 0.041(3) 0.009(2) -0.015(2) 0.0043(18)
C42 0.032(2) 0.038(2) 0.037(3) 0.016(2) 0.017(2) 0.014(2)
C40 0.027(2) 0.027(2) 0.030(2) 0.0152(18) 0.0034(18) 0.0132(18)
C43 0.031(2) 0.041(2) 0.029(2) 0.019(2) 0.0076(19) 0.012(2)
C37 0.025(2) 0.046(2) 0.031(2) 0.020(2) 0.0067(19) 0.009(2)
C41 0.025(2) 0.043(2) 0.044(3) 0.022(2) 0.015(2) 0.020(2)
Cl5 0.0396(6) 0.0460(6) 0.0347(6) 0.0211(5) 0.0123(5) 0.0223(5)
Cl6 0.0382(7) 0.0603(7) 0.0486(7) 0.0281(6) 0.0181(6) 0.0239(6)
Br1 0.0212(7) 0.0506(16) 0.0379(9) 0.0248(12) 0.0071(6) 0.0207(10)
Br2 0.0390(8) 0.0495(12) 0.0550(13) 0.0287(7) 0.0275(9) 0.0309(7)
Cl2 0.0294(16) 0.037(2) 0.046(2) 0.0279(14) 0.0186(16) 0.0235(14)
Cl1 0.0205(15) 0.044(3) 0.033(2) 0.023(2) 0.0102(12) 0.024(2)
Cl3 0.0653(10) 0.0995(11) 0.0791(10) 0.0584(9) 0.0171(8) 0.0349(9)
Cl4 0.0651(9) 0.0542(7) 0.0485(7) 0.0178(6) 0.0170(7) 0.0324(7)
C57 0.087(5) 0.105(5) 0.114(6) 0.085(5) -0.039(4) -0.017(4)

loop_
_atom_type_symbol
_atom_type_description
_atom_type_scat_dispersion_real
_atom_type_scat_dispersion_imag
_atom_type_scat_source
C C 0.0033 0.0016 'International Tables Vol C Tables 4.2.6.8 and 6.1.1.4'
H H 0.0000 0.0000 'International Tables Vol C Tables 4.2.6.8 and 6.1.1.4'
B B 0.0013 0.0007 'International Tables Vol C Tables 4.2.6.8 and 6.1.1.4'
N N 0.0061 0.0033 'International Tables Vol C Tables 4.2.6.8 and 6.1.1.4'
O O 0.0106 0.0060 'International Tables Vol C Tables 4.2.6.8 and 6.1.1.4'
Cl Cl 0.1484 0.1585 'International Tables Vol C Tables 4.2.6.8 and 6.1.1.4'
Fe Fe 0.3463 0.8444 'International Tables Vol C Tables 4.2.6.8 and 6.1.1.4'
Br Br -0.2901 2.4595 'International Tables Vol C Tables 4.2.6.8 and 6.1.1.4'

loop_
_geom_angle_atom_site_label_1
_geom_angle_atom_site_label_2
_geom_angle_atom_site_label_3
_geom_angle
O2 Fe1 O1 96.84(11)
O2 Fe1 N3 90.01(11)
O1 Fe1 N3 92.62(11)
O2 Fe1 N1 98.67(11)
O1 Fe1 N1 90.41(12)
N3 Fe1 N1 170.40(11)
O2 Fe1 N2 86.52(11)
O1 Fe1 N2 170.07(11)
N3 Fe1 N2 96.73(11)
N1 Fe1 N2 79.82(12)
O2 Fe1 N4 167.89(11)
O1 Fe1 N4 89.62(11)
N3 Fe1 N4 79.43(11)
N1 Fe1 N4 91.49(11)
N2 Fe1 N4 88.82(11)
C23 N3 C24 121.2(3)
C23 N3 Fe1 125.2(2)
C24 N3 Fe1 113.5(2)
C17 O2 Fe1 129.5(2)
C31 N4 C32 118.5(3)
C31 N4 Fe1 128.5(2)
C32 N4 Fe1 112.7(2)
C1 O1 Fe1 130.6(2)
C7 N1 C8 120.9(3)
C7 N1 Fe1 124.8(2)
C8 N1 Fe1 114.1(2)
N4 C32 C28 122.0(3)
N4 C32 C24 117.6(3)
C28 C32 C24 120.4(3)
C26 C27 C28 120.0(3)
C26 C27 H27 120.0
C28 C27 H27 120.0
C15 N2 C16 118.5(3)
C15 N2 Fe1 127.5(3)
C16 N2 Fe1 113.7(2)
N2 C16 C12 122.3(3)
N2 C16 C8 118.0(3)
C12 C16 C8 119.7(3)
C21 C22 C23 117.9(3)
C21 C22 C17 118.8(3)
C23 C22 C17 123.3(3)
C27 C26 C25 120.7(3)
C27 C26 H26 119.6
C25 C26 H26 119.6
C14 C13 C12 119.5(4)
C14 C13 H13 120.3
C12 C13 H13 120.3
C24 C25 C26 120.8(3)
C24 C25 H25 119.6
C26 C25 H25 119.6
O2 C17 C18 119.6(3)
O2 C17 C22 122.4(3)
C18 C17 C22 118.0(4)
C30 C29 C28 120.4(3)
C30 C29 H29 119.8
C28 C29 H29 119.8
C25 C24 C32 119.1(3)
C25 C24 N3 126.9(3)
C32 C24 N3 114.1(3)
C8 C9 C10 119.9(4)
C8 C9 H9 120.1
C10 C9 H9 120.1
C32 C28 C27 118.9(3)
C32 C28 C29 117.1(3)
C27 C28 C29 124.0(3)
N3 C23 C22 125.6(3)
N3 C23 H23 117.2
C22 C23 H23 117.2
C5 C6 C1 119.7(3)
C5 C6 C7 116.8(3)
C1 C6 C7 123.5(3)
C9 C8 C16 120.0(3)
C9 C8 N1 125.9(3)
C16 C8 N1 114.0(3)
N4 C31 C30 123.4(3)
N4 C31 H31 118.3
C30 C31 H31 118.3
C11 C10 C9 121.0(4)
C11 C10 H10 119.5
C9 C10 H10 119.5
C4 C5 C6 120.5(4)
C4 C5 H5 119.8
C6 C5 H5 119.8
C5 C4 C3 120.5(4)
C5 C4 Cl1 126.8(5)
C3 C4 Cl1 112.5(4)
C5 C4 Br1 118.5(3)
C3 C4 Br1 121.1(3)
Cl1 C4 Br1 9.2(4)
C19 C18 C17 121.6(4)
C19 C18 H18 119.2
C17 C18 H18 119.2
C10 C11 C12 120.3(4)
C10 C11 H11 119.9
C12 C11 H11 119.9
C29 C30 C31 118.6(3)
C29 C30 H30 120.7
C31 C30 H30 120.7
Cl6 C58 Cl5 112.3(2)
Cl6 C58 H58A 109.1
Cl5 C58 H58A 109.1
Cl6 C58 H58B 109.1
Cl5 C58 H58B 109.1
H58A C58 H58B 107.9
C3 C2 C1 121.4(4)
C3 C2 H2 119.3
C1 C2 H2 119.3
C18 C19 C20 120.2(4)
C18 C19 H19 119.9
C20 C19 H19 119.9
C2 C3 C4 119.9(4)
C2 C3 H3 120.0
C4 C3 H3 120.0
C11 C12 C16 119.2(4)
C11 C12 C13 123.9(4)
C16 C12 C13 116.9(4)
O1 C1 C2 118.5(4)
O1 C1 C6 123.5(3)
C2 C1 C6 118.0(4)
C20 C21 C22 120.8(4)
C20 C21 H21 119.6
C22 C21 H21 119.6
N1 C7 C6 125.8(3)
N1 C7 H7 117.1
C6 C7 H7 117.1
C13 C14 C15 119.8(4)
C13 C14 H14 120.1
C15 C14 H14 120.1
C21 C20 C19 120.5(4)
C21 C20 Cl2 129.3(4)
C19 C20 Cl2 110.0(4)
C21 C20 Br2 118.2(3)
C19 C20 Br2 121.3(3)
Cl2 C20 Br2 12.4(2)
N2 C15 C14 123.0(4)
N2 C15 H15 118.5
C14 C15 H15 118.5
C40 C39 C44 114.2(3)
C40 C39 B1 126.5(3)
C44 C39 B1 119.3(3)
C51 C56 C55 122.4(3)
C51 C56 H56 118.8
C55 C56 H56 118.8
C48 C47 C46 120.5(4)
C48 C47 H47 119.8
C46 C47 H47 119.8
C54 C53 C52 119.2(3)
C54 C53 H53 120.4
C52 C53 H53 120.4
C53 C52 C51 123.5(3)
C53 C52 H52 118.2
C51 C52 H52 118.2
C36 C35 C34 120.2(4)
C36 C35 H35 119.9
C34 C35 H35 119.9
C43 C44 C39 123.6(4)
C43 C44 H44 118.2
C39 C44 H44 118.2
C56 C51 C52 115.2(3)
C56 C51 B1 126.2(3)
C52 C51 B1 118.6(3)
C50 C45 C46 115.3(3)
C50 C45 B1 119.4(3)
C46 C45 B1 125.3(3)
C38 C33 C34 113.8(3)
C38 C33 B1 123.9(3)
C34 C33 B1 122.2(3)
C35 C34 C33 123.6(4)
C35 C34 H34 118.2
C33 C34 H34 118.2
C54 C55 C56 119.9(4)
C54 C55 H55 120.0
C56 C55 H55 120.0
C50 C49 C48 119.5(4)
C50 C49 H49 120.3
C48 C49 H49 120.3
C47 C46 C45 122.5(4)
C47 C46 H46 118.7
C45 C46 H46 118.7
C55 C54 C53 119.8(3)
C55 C54 H54 120.1
C53 C54 H54 120.1
C49 C50 C45 123.3(4)
C49 C50 H50 118.4
C45 C50 H50 118.4
C37 C38 C33 123.4(4)
C37 C38 H38 118.3
C33 C38 H38 118.3
C35 C36 C37 118.9(4)
C35 C36 H36 120.5
C37 C36 H36 120.5
C33 B1 C51 109.8(3)
C33 B1 C39 113.1(3)
C51 B1 C39 106.0(3)
C33 B1 C45 105.7(3)
C51 B1 C45 112.0(3)
C39 B1 C45 110.5(3)
C47 C48 C49 119.0(4)
C47 C48 H48 120.5
C49 C48 H48 120.5
C43 C42 C41 118.2(4)
C43 C42 H42 120.9
C41 C42 H42 120.9
C41 C40 C39 123.0(3)
C41 C40 H40 118.5
C39 C40 H40 118.5
C42 C43 C44 120.1(4)
C42 C43 H43 120.0
C44 C43 H43 120.0
C36 C37 C38 120.0(4)
C36 C37 H37 120.0
C38 C37 H37 120.0
C40 C41 C42 120.9(4)
C40 C41 H41 119.6
C42 C41 H41 119.6
Cl4 C57 Cl3 115.2(3)
Cl4 C57 H57A 108.5
Cl3 C57 H57A 108.5
Cl4 C57 H57B 108.5
Cl3 C57 H57B 108.5
H57A C57 H57B 107.5

loop_
_geom_bond_atom_site_label_1
_geom_bond_atom_site_label_2
_geom_bond_distance
Fe1 O2 1.887(3)
Fe1 O1 1.888(3)
Fe1 N3 2.038(3)
Fe1 N1 2.045(3)
Fe1 N2 2.064(3)
Fe1 N4 2.077(3)
N3 C23 1.291(4)
N3 C24 1.424(4)
O2 C17 1.318(4)
N4 C31 1.316(4)
N4 C32 1.370(4)
O1 C1 1.313(5)
N1 C7 1.307(4)
N1 C8 1.425(4)
C32 C28 1.401(5)
C32 C24 1.411(4)
C27 C26 1.364(5)
C27 C28 1.411(5)
C27 H27 0.9500
N2 C15 1.317(5)
N2 C16 1.364(4)
C16 C12 1.402(5)
C16 C8 1.414(5)
C22 C21 1.405(5)
C22 C23 1.427(5)
C22 C17 1.427(5)
C26 C25 1.399(5)
C26 H26 0.9500
C13 C14 1.353(5)
C13 C12 1.420(5)
C13 H13 0.9500
C25 C24 1.369(4)
C25 H25 0.9500
C17 C18 1.395(5)
C29 C30 1.357(5)
C29 C28 1.412(5)
C29 H29 0.9500
C9 C8 1.364(5)
C9 C10 1.401(5)
C9 H9 0.9500
C23 H23 0.9500
C6 C5 1.412(5)
C6 C1 1.414(5)
C6 C7 1.423(5)
C31 C30 1.397(5)
C31 H31 0.9500
C10 C11 1.367(6)
C10 H10 0.9500
C5 C4 1.356(5)
C5 H5 0.9500
C4 C3 1.396(6)
C4 Cl1 1.647(9)
C4 Br1 1.940(5)
C18 C19 1.369(6)
C18 H18 0.9500
C11 C12 1.397(5)
C11 H11 0.9500
C30 H30 0.9500
C58 Cl6 1.732(4)
C58 Cl5 1.760(4)
C58 H58A 0.9900
C58 H58B 0.9900
C2 C3 1.375(6)
C2 C1 1.397(5)
C2 H2 0.9500
C19 C20 1.381(6)
C19 H19 0.9500
C3 H3 0.9500
C21 C20 1.363(5)
C21 H21 0.9500
C7 H7 0.9500
C14 C15 1.389(5)
C14 H14 0.9500
C20 Cl2 1.693(9)
C20 Br2 1.913(5)
C15 H15 0.9500
C39 C40 1.399(5)
C39 C44 1.399(5)
C39 B1 1.644(5)
C56 C51 1.391(5)
C56 C55 1.396(5)
C56 H56 0.9500
C47 C48 1.381(6)
C47 C46 1.390(5)
C47 H47 0.9500
C53 C54 1.381(5)
C53 C52 1.381(5)
C53 H53 0.9500
C52 C51 1.402(5)
C52 H52 0.9500
C35 C36 1.370(5)
C35 C34 1.382(5)
C35 H35 0.9500
C44 C43 1.385(5)
C44 H44 0.9500
C51 B1 1.643(5)
C45 C50 1.400(5)
C45 C46 1.401(5)
C45 B1 1.649(5)
C33 C38 1.398(5)
C33 C34 1.403(5)
C33 B1 1.640(5)
C34 H34 0.9500
C55 C54 1.376(5)
C55 H55 0.9500
C49 C50 1.390(5)
C49 C48 1.394(6)
C49 H49 0.9500
C46 H46 0.9500
C54 H54 0.9500
C50 H50 0.9500
C38 C37 1.389(5)
C38 H38 0.9500
C36 C37 1.377(5)
C36 H36 0.9500
C48 H48 0.9500
C42 C43 1.381(5)
C42 C41 1.382(5)
C42 H42 0.9500
C40 C41 1.379(5)
C40 H40 0.9500
C43 H43 0.9500
C37 H37 0.9500
C41 H41 0.9500
Cl3 C57 1.735(6)
Cl4 C57 1.710(6)
C57 H57A 0.9900
C57 H57B 0.9900
